data_4336226
loop_
_publ_author_name
'Michael D. Randles'
'Peter V. Simpson'
'Vivek Gupta'
'Junhong Fu'
'Graeme J. Moxey'
'Torsten Schwich'
'Alan L. Criddle'
'Simon Petrie'
'Jonathan G. MacLellan'
'Stuart R. Batten'
'Robert Stranger'
'Marie P. Cifuentes'
'Mark G. Humphrey'

_publ_section_title
;
 Syntheses of Pentanuclear Group 6 Iridium Clusters by Core Expansion of
 Tetranuclear Clusters with Ir(CO)2(\h5-C5Me4R) (R = H, Me)
;
_journal_name_full 'Inorganic Chemistry'
_journal_page_first 11256
_journal_page_last 11268
_journal_paper_doi 10.1021/ic401502f
_journal_volume 52
_journal_year 2013
_chemical_formula_moiety 'C28 H23 Ir3 O9 W2'
_chemical_formula_sum 'C28 H23 Ir3 O9 W2'
_chemical_formula_weight 1447.76
_chemical_name_systematic
; 
 ? 
;
_space_group_IT_number 15
_symmetry_cell_setting monoclinic
_symmetry_space_group_name_Hall '-C 2yc'
_symmetry_space_group_name_H-M 'C 1 2/c 1'
_atom_sites_solution_hydrogens geom
_atom_sites_solution_primary direct
_atom_sites_solution_secondary difmap
_audit_creation_method SHELXL-97
_cell_angle_alpha 90.00
_cell_angle_beta 94.42(3)
_cell_angle_gamma 90.00
_cell_formula_units_Z 8
_cell_length_a 18.117(4)
_cell_length_b 9.2527(19)
_cell_length_c 35.923(7)
_cell_measurement_reflns_used 10465
_cell_measurement_temperature 200(2)
_cell_measurement_theta_max 27.88
_cell_measurement_theta_min 2.56
_cell_volume 6004(2)
_computing_cell_refinement 'HKL Scalepack (Otwinowski & Minor 1997)'
_computing_data_collection 'Collect (Bruker AXS BV, 1997-2004)'
_computing_data_reduction 'HKL Denzo and Scalepack (Otwinowski & Minor 1997)'
_computing_molecular_graphics Olex2
_computing_publication_material 'Microsoft Office 2000'
_computing_structure_refinement 'SHELXL-97 (Sheldrick, 2008)'
_computing_structure_solution 'SHELXS-97 (Sheldrick, 2008)'
_diffrn_ambient_temperature 200(2)
_diffrn_measured_fraction_theta_full 0.963
_diffrn_measured_fraction_theta_max 0.963
_diffrn_measurement_device_type 'Nonius Kappa CCD'
_diffrn_measurement_method 'psi and omega scans'
_diffrn_radiation_monochromator graphite
_diffrn_radiation_source 'fine-focus sealed tube'
_diffrn_radiation_type MoK\a
_diffrn_radiation_wavelength 0.71073
_diffrn_reflns_av_R_equivalents 0.0534
_diffrn_reflns_av_sigmaI/netI 0.0553
_diffrn_reflns_limit_h_max 20
_diffrn_reflns_limit_h_min -23
_diffrn_reflns_limit_k_max 11
_diffrn_reflns_limit_k_min -12
_diffrn_reflns_limit_l_max 45
_diffrn_reflns_limit_l_min -47
_diffrn_reflns_number 18332
_diffrn_reflns_theta_full 27.88
_diffrn_reflns_theta_max 27.88
_diffrn_reflns_theta_min 2.56
_exptl_absorpt_coefficient_mu 20.937
_exptl_absorpt_correction_T_max 1.139
_exptl_absorpt_correction_T_min 0.895
_exptl_absorpt_correction_type multi-scan
_exptl_absorpt_process_details SORTAV
_exptl_crystal_colour brown
_exptl_crystal_density_diffrn 3.203
_exptl_crystal_description block
_exptl_crystal_F_000 5136
_exptl_crystal_size_max 0.15
_exptl_crystal_size_mid 0.12
_exptl_crystal_size_min 0.05
_platon_squeeze_details
;
;
_refine_diff_density_max 4.286
_refine_diff_density_min -2.692
_refine_diff_density_rms 0.378
_refine_ls_extinction_method none
_refine_ls_goodness_of_fit_ref 1.054
_refine_ls_hydrogen_treatment constr
_refine_ls_matrix_type full
_refine_ls_number_parameters 359
_refine_ls_number_reflns 6896
_refine_ls_number_restraints 20
_refine_ls_restrained_S_all 1.053
_refine_ls_R_factor_all 0.0564
_refine_ls_R_factor_gt 0.0418
_refine_ls_shift/su_max 0.002
_refine_ls_shift/su_mean 0.000
_refine_ls_structure_factor_coef Fsqd
_refine_ls_weighting_details 'calc w=1/[\s^2^(Fo^2^)+(0.0597P)^2^+70.9178P] where P=(Fo^2^+2Fc^2^)/3'
_refine_ls_weighting_scheme calc
_refine_ls_wR_factor_gt 0.1061
_refine_ls_wR_factor_ref 0.1133
_reflns_number_gt 5590
_reflns_number_total 6896
_reflns_threshold_expression >2sigma(I)
_cod_data_source_file ic401502f_si_002_09.cif
_cod_data_source_block 3d
_cod_original_sg_symbol_H-M 'C 2/c'
_cod_database_code 4336226

loop_
_symmetry_equiv_pos_as_xyz
'x, y, z'
'-x, y, -z+1/2'
'x+1/2, y+1/2, z'
'-x+1/2, y+1/2, -z+1/2'
'-x, -y, -z'
'x, -y, z-1/2'
'-x+1/2, -y+1/2, -z'
'x+1/2, -y+1/2, z-1/2'

loop_
_atom_site_label
_atom_site_type_symbol
_atom_site_fract_x
_atom_site_fract_y
_atom_site_fract_z
_atom_site_U_iso_or_equiv
_atom_site_adp_type
_atom_site_occupancy
_atom_site_symmetry_multiplicity
_atom_site_calc_flag
_atom_site_refinement_flags
Ir2 Ir 0.73236(2) -0.08821(4) 0.634145(12) 0.01837(11) Uani 1 1 d .
Ir3 Ir 0.78704(2) 0.14541(4) 0.599385(12) 0.01785(11) Uani 1 1 d .
Ir4 Ir 0.64467(2) 0.06323(4) 0.583524(12) 0.01796(11) Uani 1 1 d .
W1 W 0.68986(2) 0.18671(4) 0.654237(12) 0.01781(11) Uani 1 1 d .
W5 W 0.84453(2) 0.07279(5) 0.672158(13) 0.02216(12) Uani 1 1 d .
O111 O 0.7083(4) 0.0160(9) 0.7296(2) 0.0320(19) Uani 1 1 d .
O141 O 0.5437(4) 0.0070(9) 0.6513(3) 0.035(2) Uani 1 1 d .
O221 O 0.8061(6) -0.3039(9) 0.5862(3) 0.053(3) Uani 1 1 d .
O222 O 0.6392(5) -0.2802(9) 0.6797(3) 0.040(2) Uani 1 1 d .
O251 O 0.8297(5) -0.2371(9) 0.7045(3) 0.046(2) Uani 1 1 d .
O331 O 0.8613(5) 0.0029(11) 0.5354(3) 0.052(3) Uani 1 1 d .
O332 O 0.8802(5) 0.4161(9) 0.6102(3) 0.039(2) Uani 1 1 d .
O341 O 0.6857(5) 0.3616(9) 0.5580(3) 0.037(2) Uani 1 1 d .
O551 O 0.9458(5) -0.0777(13) 0.6168(3) 0.061(3) Uani 1 1 d .
C1 C 0.6939(8) 0.4399(13) 0.6429(4) 0.0441(16) Uani 1 1 d U
H1 H 0.7209 0.4786 0.6243 0.053 Uiso 1 1 calc R
C2 C 0.7218(8) 0.4157(13) 0.6804(4) 0.0441(16) Uani 1 1 d U
H2 H 0.7694 0.4380 0.6903 0.053 Uiso 1 1 calc R
C3 C 0.6683(8) 0.3552(13) 0.6993(4) 0.0441(16) Uani 1 1 d U
H3 H 0.6722 0.3266 0.7242 0.053 Uiso 1 1 calc R
C4 C 0.6028(8) 0.3436(13) 0.6728(4) 0.0441(16) Uani 1 1 d U
H4 H 0.5573 0.3065 0.6784 0.053 Uiso 1 1 calc R
C5 C 0.6189(8) 0.3965(13) 0.6380(4) 0.0441(16) Uani 1 1 d U
H5 H 0.5874 0.4019 0.6164 0.053 Uiso 1 1 calc R
C6 C 0.5266(5) 0.0233(12) 0.5665(3) 0.027(2) Uani 1 1 d U
H6 H 0.4902 0.0450 0.5825 0.032 Uiso 1 1 calc R
C7 C 0.5661(6) -0.1132(12) 0.5652(4) 0.029(2) Uani 1 1 d U
C8 C 0.6162(6) -0.0968(13) 0.5373(4) 0.032(2) Uani 1 1 d U
C9 C 0.6095(6) 0.0449(13) 0.5220(3) 0.028(2) Uani 1 1 d U
C10 C 0.5527(6) 0.1181(12) 0.5395(3) 0.027(2) Uani 1 1 d U
C11 C 0.5448(8) -0.2480(14) 0.5854(4) 0.047(3) Uani 1 1 d .
H11A H 0.5866 -0.3120 0.5882 0.070 Uiso 1 1 calc R
H11B H 0.5047 -0.2953 0.5712 0.070 Uiso 1 1 calc R
H11C H 0.5297 -0.2226 0.6095 0.070 Uiso 1 1 calc R
C12 C 0.6644(7) -0.2137(15) 0.5231(4) 0.051(4) Uani 1 1 d .
H12A H 0.7062 -0.1707 0.5125 0.076 Uiso 1 1 calc R
H12B H 0.6363 -0.2690 0.5043 0.076 Uiso 1 1 calc R
H12C H 0.6813 -0.2759 0.5434 0.076 Uiso 1 1 calc R
C13 C 0.6509(7) 0.1023(16) 0.4912(3) 0.045(4) Uani 1 1 d .
H13A H 0.6522 0.2059 0.4924 0.068 Uiso 1 1 calc R
H13B H 0.6268 0.0728 0.4677 0.068 Uiso 1 1 calc R
H13C H 0.7006 0.0653 0.4934 0.068 Uiso 1 1 calc R
C14 C 0.5223(7) 0.2669(14) 0.5304(4) 0.042(3) Uani 1 1 d .
H14A H 0.5074 0.3116 0.5528 0.064 Uiso 1 1 calc R
H14B H 0.4803 0.2591 0.5125 0.064 Uiso 1 1 calc R
H14C H 0.5598 0.3247 0.5202 0.064 Uiso 1 1 calc R
C15 C 0.9030(10) 0.2845(18) 0.6947(5) 0.067(6) Uani 1 1 d .
H15 H 0.8948 0.3727 0.6827 0.080 Uiso 1 1 calc R
C16 C 0.9576(9) 0.185(2) 0.6863(4) 0.072(6) Uani 1 1 d .
H16 H 0.9921 0.1942 0.6685 0.087 Uiso 1 1 calc R
C17 C 0.9478(7) 0.0621(17) 0.7119(4) 0.052(4) Uani 1 1 d .
H17 H 0.9751 -0.0231 0.7137 0.062 Uiso 1 1 calc R
C18 C 0.8895(7) 0.1006(12) 0.7329(3) 0.030(3) Uani 1 1 d .
H18 H 0.8708 0.0422 0.7510 0.036 Uiso 1 1 calc R
C19 C 0.8629(7) 0.2347(13) 0.7234(3) 0.035(3) Uani 1 1 d .
H19 H 0.8250 0.2834 0.7342 0.042 Uiso 1 1 calc R
C111 C 0.7111(6) 0.0709(12) 0.7004(3) 0.023(2) Uani 1 1 d .
C141 C 0.5989(6) 0.0626(11) 0.6457(3) 0.025(2) Uani 1 1 d .
C221 C 0.7768(6) -0.2229(12) 0.6033(3) 0.028(3) Uani 1 1 d .
C222 C 0.6746(6) -0.2100(12) 0.6615(3) 0.025(2) Uani 1 1 d .
C251 C 0.8261(7) -0.1267(13) 0.6880(4) 0.035(3) Uani 1 1 d .
C331 C 0.8327(6) 0.0546(12) 0.5599(4) 0.029(3) Uani 1 1 d .
C332 C 0.8475(6) 0.3133(11) 0.6066(3) 0.025(2) Uani 1 1 d .
C341 C 0.6986(6) 0.2512(11) 0.5743(3) 0.026(2) Uani 1 1 d .
C551 C 0.9034(6) -0.0241(17) 0.6356(4) 0.043(3) Uani 1 1 d .

loop_
_atom_site_aniso_label
_atom_site_aniso_U_11
_atom_site_aniso_U_22
_atom_site_aniso_U_33
_atom_site_aniso_U_23
_atom_site_aniso_U_13
_atom_site_aniso_U_12
Ir2 0.0193(2) 0.01418(19) 0.0215(2) 0.00025(16) 0.00056(16) 0.00031(14)
Ir3 0.01524(19) 0.0201(2) 0.0180(2) 0.00154(16) 0.00006(15) -0.00237(15)
Ir4 0.01493(19) 0.0200(2) 0.0185(2) -0.00102(16) -0.00174(15) -0.00094(14)
W1 0.0188(2) 0.0160(2) 0.0183(2) -0.00137(16) -0.00036(16) 0.00219(15)
W5 0.0172(2) 0.0295(2) 0.0191(2) 0.00091(18) -0.00355(16) 0.00054(17)
O111 0.036(5) 0.038(5) 0.022(5) 0.008(4) 0.004(4) 0.005(4)
O141 0.020(4) 0.050(5) 0.035(5) -0.003(4) 0.004(4) -0.005(4)
O221 0.072(7) 0.030(5) 0.060(7) -0.001(5) 0.029(6) 0.021(5)
O222 0.040(5) 0.034(5) 0.046(6) 0.004(4) 0.012(4) -0.005(4)
O251 0.064(6) 0.030(5) 0.040(6) 0.008(4) -0.019(5) 0.003(4)
O331 0.061(7) 0.054(6) 0.045(7) -0.006(5) 0.025(5) 0.006(5)
O332 0.045(5) 0.031(5) 0.040(6) 0.006(4) 0.000(4) -0.021(4)
O341 0.039(5) 0.026(4) 0.044(6) 0.019(4) -0.012(4) -0.006(4)
O551 0.033(5) 0.111(9) 0.038(6) -0.011(6) 0.004(4) 0.031(6)
C1 0.056(4) 0.025(3) 0.051(4) -0.008(3) 0.002(3) 0.016(3)
C2 0.056(4) 0.025(3) 0.051(4) -0.008(3) 0.002(3) 0.016(3)
C3 0.056(4) 0.025(3) 0.051(4) -0.008(3) 0.002(3) 0.016(3)
C4 0.056(4) 0.025(3) 0.051(4) -0.008(3) 0.002(3) 0.016(3)
C5 0.056(4) 0.025(3) 0.051(4) -0.008(3) 0.002(3) 0.016(3)
C6 0.011(4) 0.042(5) 0.027(6) -0.009(4) 0.001(3) -0.009(4)
C7 0.022(5) 0.027(4) 0.035(6) -0.001(4) -0.008(4) -0.017(4)
C8 0.023(5) 0.036(5) 0.035(7) -0.015(5) -0.003(4) 0.001(4)
C9 0.021(5) 0.048(5) 0.013(5) -0.003(4) -0.003(3) -0.010(4)
C10 0.017(5) 0.031(4) 0.032(6) 0.000(4) -0.009(4) -0.003(4)
C11 0.048(8) 0.039(8) 0.051(9) 0.000(7) -0.007(7) -0.011(6)
C12 0.046(8) 0.052(9) 0.054(10) -0.032(8) -0.004(7) -0.009(7)
C13 0.041(7) 0.086(11) 0.008(5) 0.004(6) -0.001(5) -0.023(7)
C14 0.034(7) 0.051(8) 0.039(8) 0.008(7) -0.018(6) 0.007(6)
C15 0.090(13) 0.058(10) 0.045(10) 0.023(8) -0.040(9) -0.059(10)
C16 0.043(9) 0.147(19) 0.027(8) -0.008(10) 0.000(7) -0.050(11)
C17 0.032(7) 0.073(11) 0.047(9) -0.029(8) -0.021(6) 0.026(7)
C18 0.044(7) 0.029(6) 0.015(6) 0.001(5) -0.004(5) -0.009(5)
C19 0.045(7) 0.034(7) 0.024(6) -0.006(5) -0.011(5) -0.004(6)
C111 0.022(5) 0.031(6) 0.017(5) -0.006(5) 0.002(4) 0.002(4)
C141 0.020(5) 0.025(6) 0.031(7) -0.001(5) 0.002(5) 0.001(4)
C221 0.033(6) 0.021(6) 0.029(7) 0.004(5) -0.006(5) 0.005(5)
C222 0.029(6) 0.025(6) 0.022(6) 0.002(5) 0.003(5) 0.005(5)
C251 0.038(7) 0.032(7) 0.035(7) 0.007(6) -0.002(6) 0.009(5)
C331 0.027(6) 0.022(6) 0.039(8) 0.004(5) 0.006(5) -0.002(5)
C332 0.015(5) 0.022(5) 0.037(7) 0.000(5) -0.001(5) 0.000(4)
C341 0.023(5) 0.018(5) 0.036(7) -0.003(5) -0.010(5) -0.005(4)
C551 0.017(6) 0.071(10) 0.039(8) 0.004(7) -0.011(5) 0.013(6)

loop_
_atom_type_symbol
_atom_type_description
_atom_type_scat_dispersion_real
_atom_type_scat_dispersion_imag
_atom_type_scat_source
C C 0.0033 0.0016 'International Tables Vol C Tables 4.2.6.8 and 6.1.1.4'
H H 0.0000 0.0000 'International Tables Vol C Tables 4.2.6.8 and 6.1.1.4'
Ir Ir -1.4442 7.9887 'International Tables Vol C Tables 4.2.6.8 and 6.1.1.4'
O O 0.0106 0.0060 'International Tables Vol C Tables 4.2.6.8 and 6.1.1.4'
W W -0.8490 6.8722 'International Tables Vol C Tables 4.2.6.8 and 6.1.1.4'

loop_
_geom_angle_atom_site_label_1
_geom_angle_atom_site_label_2
_geom_angle_atom_site_label_3
_geom_angle
C222 Ir2 C221 101.0(5)
C222 Ir2 C251 83.2(5)
C221 Ir2 C251 93.7(5)
C222 Ir2 Ir4 110.0(3)
C221 Ir2 Ir4 101.7(4)
C251 Ir2 Ir4 157.1(3)
C222 Ir2 Ir3 163.6(3)
C221 Ir2 Ir3 93.9(4)
C251 Ir2 Ir3 102.6(3)
Ir4 Ir2 Ir3 59.787(18)
C222 Ir2 W1 103.8(3)
C221 Ir2 W1 154.0(4)
C251 Ir2 W1 96.6(3)
Ir4 Ir2 W1 62.597(18)
Ir3 Ir2 W1 60.54(2)
C222 Ir2 W5 118.8(4)
C221 Ir2 W5 108.2(4)
C251 Ir2 W5 43.2(3)
Ir4 Ir2 W5 114.80(3)
Ir3 Ir2 W5 61.53(2)
W1 Ir2 W5 65.713(19)
C331 Ir3 C332 100.6(5)
C331 Ir3 C341 104.9(5)
C332 Ir3 C341 95.3(4)
C331 Ir3 Ir4 100.5(4)
C332 Ir3 Ir4 141.8(3)
C341 Ir3 Ir4 48.3(3)
C331 Ir3 Ir2 100.8(3)
C332 Ir3 Ir2 144.1(4)
C341 Ir3 Ir2 106.5(3)
Ir4 Ir3 Ir2 59.92(2)
C331 Ir3 W1 159.0(3)
C332 Ir3 W1 100.4(3)
C341 Ir3 W1 74.1(3)
Ir4 Ir3 W1 62.66(2)
Ir2 Ir3 W1 60.595(19)
C331 Ir3 W5 116.0(4)
C332 Ir3 W5 84.3(4)
C341 Ir3 W5 138.5(3)
Ir4 Ir3 W5 113.96(3)
Ir2 Ir3 W5 60.448(18)
W1 Ir3 W5 65.34(2)
C341 Ir4 C6 124.4(4)
C341 Ir4 C7 151.8(5)
C6 Ir4 C7 38.2(4)
C341 Ir4 C8 121.8(5)
C6 Ir4 C8 61.7(4)
C7 Ir4 C8 36.7(4)
C341 Ir4 C9 90.5(5)
C6 Ir4 C9 61.5(4)
C7 Ir4 C9 62.1(4)
C8 Ir4 C9 36.8(4)
C341 Ir4 C10 91.8(4)
C6 Ir4 C10 36.9(4)
C7 Ir4 C10 62.6(4)
C8 Ir4 C10 61.2(4)
C9 Ir4 C10 36.5(4)
C341 Ir4 C141 110.6(4)
C6 Ir4 C141 82.1(4)
C7 Ir4 C141 90.8(4)
C8 Ir4 C141 126.7(4)
C9 Ir4 C141 143.6(4)
C10 Ir4 C141 110.9(4)
C341 Ir4 Ir3 48.1(3)
C6 Ir4 Ir3 172.4(3)
C7 Ir4 Ir3 147.5(3)
C8 Ir4 Ir3 120.0(3)
C9 Ir4 Ir3 114.8(3)
C10 Ir4 Ir3 136.2(3)
C141 Ir4 Ir3 101.1(3)
C341 Ir4 Ir2 106.7(3)
C6 Ir4 Ir2 127.1(3)
C7 Ir4 Ir2 98.5(3)
C8 Ir4 Ir2 104.1(3)
C9 Ir4 Ir2 136.4(3)
C10 Ir4 Ir2 161.1(3)
C141 Ir4 Ir2 66.9(3)
Ir3 Ir4 Ir2 60.29(2)
C341 Ir4 W1 72.1(3)
C6 Ir4 W1 121.3(3)
C7 Ir4 W1 133.6(3)
C8 Ir4 W1 162.6(3)
C9 Ir4 W1 160.6(3)
C10 Ir4 W1 132.7(3)
C141 Ir4 W1 43.9(3)
Ir3 Ir4 W1 59.72(3)
Ir2 Ir4 W1 59.71(2)
C111 W1 C141 85.6(5)
C111 W1 C4 101.2(5)
C141 W1 C4 80.3(5)
C111 W1 C3 79.1(5)
C141 W1 C3 108.2(5)
C4 W1 C3 37.3(5)
C111 W1 C2 97.2(5)
C141 W1 C2 137.9(5)
C4 W1 C2 57.9(5)
C3 W1 C2 33.4(5)
C111 W1 C5 135.4(5)
C141 W1 C5 90.4(5)
C4 W1 C5 34.8(5)
C3 W1 C5 60.1(5)
C2 W1 C5 58.5(5)
C111 W1 C1 131.9(5)
C141 W1 C1 124.8(5)
C4 W1 C1 56.9(5)
C3 W1 C1 57.5(5)
C2 W1 C1 34.8(5)
C5 W1 C1 34.6(5)
C111 W1 Ir3 115.2(3)
C141 W1 Ir3 111.8(3)
C4 W1 Ir3 142.0(4)
C3 W1 Ir3 138.2(4)
C2 W1 Ir3 104.9(4)
C5 W1 Ir3 107.4(4)
C1 W1 Ir3 89.1(4)
C111 W1 Ir2 71.4(3)
C141 W1 Ir2 71.2(3)
C4 W1 Ir2 150.8(4)
C3 W1 Ir2 150.5(4)
C2 W1 Ir2 149.3(3)
C5 W1 Ir2 147.4(4)
C1 W1 Ir2 147.8(4)
Ir3 W1 Ir2 58.860(15)
C111 W1 Ir4 123.5(3)
C141 W1 Ir4 57.2(3)
C4 W1 Ir4 111.0(4)
C3 W1 Ir4 147.8(4)
C2 W1 Ir4 139.2(4)
C5 W1 Ir4 89.8(4)
C1 W1 Ir4 104.6(4)
Ir3 W1 Ir4 57.62(2)
Ir2 W1 Ir4 57.694(18)
C111 W1 W5 61.1(3)
C141 W1 W5 124.7(3)
C4 W1 W5 144.3(4)
C3 W1 W5 106.9(4)
C2 W1 W5 91.9(3)
C5 W1 W5 144.5(4)
C1 W1 W5 109.9(3)
Ir3 W1 W5 58.16(2)
Ir2 W1 W5 57.477(17)
Ir4 W1 W5 104.40(3)
C251 W5 C551 83.0(6)
C251 W5 C17 85.8(6)
C551 W5 C17 86.4(5)
C251 W5 C18 83.4(5)
C551 W5 C18 121.1(5)
C17 W5 C18 35.6(5)
C251 W5 C16 121.6(7)
C551 W5 C16 80.5(6)
C17 W5 C16 37.8(6)
C18 W5 C16 59.8(5)
C251 W5 C15 140.1(5)
C551 W5 C15 110.9(7)
C17 W5 C15 59.3(6)
C18 W5 C15 57.1(5)
C16 W5 C15 35.0(6)
C251 W5 C19 112.6(5)
C551 W5 C19 138.8(5)
C17 W5 C19 58.7(5)
C18 W5 C19 34.0(4)
C16 W5 C19 58.6(5)
C15 W5 C19 34.1(5)
C251 W5 Ir2 60.5(4)
C551 W5 Ir2 80.9(4)
C17 W5 Ir2 145.1(4)
C18 W5 Ir2 136.1(3)
C16 W5 Ir2 160.8(4)
C15 W5 Ir2 155.4(5)
C19 W5 Ir2 140.2(3)
C251 W5 Ir3 115.6(4)
C551 W5 Ir3 70.8(4)
C17 W5 Ir3 145.3(5)
C18 W5 Ir3 159.7(3)
C16 W5 Ir3 110.7(4)
C15 W5 Ir3 104.3(4)
C19 W5 Ir3 126.0(3)
Ir2 W5 Ir3 58.02(2)
C251 W5 W1 102.4(4)
C551 W5 W1 124.0(4)
C17 W5 W1 149.1(3)
C18 W5 W1 114.9(3)
C16 W5 W1 132.9(6)
C15 W5 W1 99.8(5)
C19 W5 W1 91.0(3)
Ir2 W5 W1 56.81(2)
Ir3 W5 W1 56.51(3)
C5 C1 C2 109.9(14)
C5 C1 W1 72.5(7)
C2 C1 W1 72.3(7)
C5 C1 H1 125.0
C2 C1 H1 125.0
W1 C1 H1 121.8
C3 C2 C1 109.1(15)
C3 C2 W1 70.5(8)
C1 C2 W1 72.9(8)
C3 C2 H2 125.5
C1 C2 H2 125.5
W1 C2 H2 122.7
C2 C3 C4 106.3(15)
C2 C3 W1 76.1(8)
C4 C3 W1 70.5(7)
C2 C3 H3 126.9
C4 C3 H3 126.9
W1 C3 H3 118.6
C5 C4 C3 110.0(14)
C5 C4 W1 76.3(8)
C3 C4 W1 72.2(7)
C5 C4 H4 125.0
C3 C4 H4 125.0
W1 C4 H4 118.2
C4 C5 C1 104.7(14)
C4 C5 W1 68.9(7)
C1 C5 W1 72.9(7)
C4 C5 H5 127.6
C1 C5 H5 127.6
W1 C5 H5 122.4
C10 C6 C7 108.9(10)
C10 C6 Ir4 73.7(6)
C7 C6 Ir4 71.7(6)
C10 C6 H6 125.5
C7 C6 H6 125.5
Ir4 C6 H6 120.8
C8 C7 C6 105.9(10)
C8 C7 C11 129.2(11)
C6 C7 C11 124.0(11)
C8 C7 Ir4 72.5(6)
C6 C7 Ir4 70.0(6)
C11 C7 Ir4 130.1(9)
C7 C8 C9 109.5(10)
C7 C8 C12 125.8(12)
C9 C8 C12 124.5(12)
C7 C8 Ir4 70.8(7)
C9 C8 Ir4 71.8(6)
C12 C8 Ir4 128.1(9)
C10 C9 C8 108.2(10)
C10 C9 C13 125.9(12)
C8 C9 C13 125.8(11)
C10 C9 Ir4 72.0(7)
C8 C9 Ir4 71.4(7)
C13 C9 Ir4 125.7(8)
C6 C10 C9 107.5(10)
C6 C10 C14 125.2(11)
C9 C10 C14 127.2(11)
C6 C10 Ir4 69.4(6)
C9 C10 Ir4 71.5(6)
C14 C10 Ir4 126.3(8)
C7 C11 H11A 109.5
C7 C11 H11B 109.5
H11A C11 H11B 109.5
C7 C11 H11C 109.5
H11A C11 H11C 109.5
H11B C11 H11C 109.5
C8 C12 H12A 109.5
C8 C12 H12B 109.5
H12A C12 H12B 109.5
C8 C12 H12C 109.5
H12A C12 H12C 109.5
H12B C12 H12C 109.5
C9 C13 H13A 109.5
C9 C13 H13B 109.5
H13A C13 H13B 109.5
C9 C13 H13C 109.5
H13A C13 H13C 109.5
H13B C13 H13C 109.5
C10 C14 H14A 109.5
C10 C14 H14B 109.5
H14A C14 H14B 109.5
C10 C14 H14C 109.5
H14A C14 H14C 109.5
H14B C14 H14C 109.5
C19 C15 C16 111.3(14)
C19 C15 W5 74.3(7)
C16 C15 W5 71.5(9)
C19 C15 H15 124.4
C16 C15 H15 124.4
W5 C15 H15 121.3
C15 C16 C17 104.4(13)
C15 C16 W5 73.5(8)
C17 C16 W5 69.3(7)
C15 C16 H16 127.8
C17 C16 H16 127.8
W5 C16 H16 121.4
C18 C17 C16 105.7(13)
C18 C17 W5 72.8(7)
C16 C17 W5 72.9(8)
C18 C17 H17 127.1
C16 C17 H17 127.1
W5 C17 H17 119.2
C19 C18 C17 111.5(12)
C19 C18 W5 76.8(7)
C17 C18 W5 71.6(7)
C19 C18 H18 124.2
C17 C18 H18 124.2
W5 C18 H18 118.9
C18 C19 C15 107.0(13)
C18 C19 W5 69.2(7)
C15 C19 W5 71.6(8)
C18 C19 H19 126.5
C15 C19 H19 126.5
W5 C19 H19 124.3
O111 C111 W1 164.4(9)
O141 C141 W1 159.4(10)
O141 C141 Ir4 121.4(9)
W1 C141 Ir4 78.9(4)
O221 C221 Ir2 176.7(12)
O222 C222 Ir2 176.6(11)
O251 C251 W5 162.4(12)
O251 C251 Ir2 121.3(10)
W5 C251 Ir2 76.3(4)
O331 C331 Ir3 178.1(10)
O332 C332 Ir3 176.6(10)
O341 C341 Ir3 138.6(8)
O341 C341 Ir4 137.2(8)
Ir3 C341 Ir4 83.6(4)
O551 C551 W5 171.8(11)

loop_
_geom_bond_atom_site_label_1
_geom_bond_atom_site_label_2
_geom_bond_distance
Ir2 C222 1.867(11)
Ir2 C221 1.889(12)
Ir2 C251 2.499(13)
Ir2 Ir4 2.7109(9)
Ir2 Ir3 2.7210(7)
Ir2 W1 2.7695(7)
Ir2 W5 2.7904(9)
Ir3 C331 1.894(12)
Ir3 C332 1.907(11)
Ir3 C341 2.028(11)
Ir3 Ir4 2.7072(8)
Ir3 W1 2.7681(9)
Ir3 W5 2.8198(9)
Ir4 C341 2.035(11)
Ir4 C6 2.209(10)
Ir4 C7 2.232(10)
Ir4 C8 2.253(12)
Ir4 C9 2.258(11)
Ir4 C10 2.265(11)
Ir4 C141 2.441(12)
Ir4 W1 2.8475(8)
W1 C111 1.986(11)
W1 C141 2.012(11)
W1 C4 2.281(12)
W1 C3 2.303(13)
W1 C2 2.372(13)
W1 C5 2.375(13)
W1 C1 2.380(13)
W1 W5 3.0165(8)
W5 C251 1.967(12)
W5 C551 1.970(14)
W5 C17 2.268(13)
W5 C18 2.283(11)
W5 C16 2.318(14)
W5 C15 2.343(14)
W5 C19 2.377(12)
O111 C111 1.171(13)
O141 C141 1.157(12)
O221 C221 1.128(14)
O222 C222 1.152(13)
O251 C251 1.181(14)
O331 C331 1.156(14)
O332 C332 1.122(12)
O341 C341 1.192(13)
O551 C551 1.170(15)
C1 C5 1.414(19)
C1 C2 1.42(2)
C1 H1 0.9300
C2 C3 1.347(19)
C2 H2 0.9300
C3 C4 1.47(2)
C3 H3 0.9300
C4 C5 1.39(2)
C4 H4 0.9300
C5 H5 0.9300
C6 C10 1.417(16)
C6 C7 1.454(16)
C6 H6 0.9300
C7 C8 1.412(16)
C7 C11 1.507(17)
C8 C9 1.424(17)
C8 C12 1.503(17)
C9 C10 1.418(16)
C9 C13 1.483(15)
C10 C14 1.510(16)
C11 H11A 0.9600
C11 H11B 0.9600
C11 H11C 0.9600
C12 H12A 0.9600
C12 H12B 0.9600
C12 H12C 0.9600
C13 H13A 0.9600
C13 H13B 0.9600
C13 H13C 0.9600
C14 H14A 0.9600
C14 H14B 0.9600
C14 H14C 0.9600
C15 C19 1.39(2)
C15 C16 1.40(2)
C15 H15 0.9300
C16 C17 1.48(2)
C16 H16 0.9300
C17 C18 1.390(18)
C17 H17 0.9300
C18 C19 1.365(17)
C18 H18 0.9300
C19 H19 0.9300

loop_
_platon_squeeze_void_nr
_platon_squeeze_void_average_x
_platon_squeeze_void_average_y
_platon_squeeze_void_average_z
_platon_squeeze_void_volume
_platon_squeeze_void_count_electrons
_platon_squeeze_void_content
1 0.500 -0.094 0.250 73 10 ' '
2 0.500 0.093 0.750 73 10 ' '
3 0.000 0.407 0.250 73 10 ' '
4 0.000 0.593 0.750 73 10 ' '
